data_2233966
loop_
_publ_author_name
'Ji, Hao'
'Ma, Hua-Ping'
'Yang, Yong-An'
'Zhu, Hai-Liang'

_publ_section_title
;
 2-[(4-Bromophenylimino)methyl]-4,6-diiodophenol
;
_journal_coeditor_code QM2053
_journal_issue 3
_journal_name_full 'Acta Crystallographica Section E'
_journal_page_first o788
_journal_paper_doi 10.1107/S160053681200551X
_journal_volume 68
_journal_year 2012
_chemical_formula_iupac 'C13 H8 Br I2 N O'
_chemical_formula_moiety 'C13 H8 Br I2 N O'
_chemical_formula_sum 'C13 H8 Br I2 N O'
_chemical_formula_weight 527.91
_chemical_name_systematic
;
2-[(4-Bromophenylimino)methyl]-4,6-diiodophenol
;
_space_group_IT_number 2
_symmetry_cell_setting triclinic
_symmetry_space_group_name_Hall '-P 1'
_symmetry_space_group_name_H-M 'P -1'
_atom_sites_solution_hydrogens geom
_atom_sites_solution_primary direct
_atom_sites_solution_secondary difmap
_audit_creation_method SHELXL-97
_cell_angle_alpha 91.093(2)
_cell_angle_beta 99.873(2)
_cell_angle_gamma 114.570(2)
_cell_formula_units_Z 2
_cell_length_a 7.9870(13)
_cell_length_b 8.9811(14)
_cell_length_c 11.3907(18)
_cell_measurement_reflns_used 1027
_cell_measurement_temperature 298(2)
_cell_measurement_theta_max 25.1
_cell_measurement_theta_min 2.5
_cell_volume 728.4(2)
_computing_cell_refinement 'SAINT (Bruker, 1998)'
_computing_data_collection 'SMART (Bruker, 1998)'
_computing_data_reduction 'SAINT (Bruker, 1998)'
_computing_molecular_graphics 'SHELXTL (Sheldrick, 2008)'
_computing_publication_material 'SHELXTL (Sheldrick, 2008)'
_computing_structure_refinement 'SHELXL97 (Sheldrick, 2008)'
_computing_structure_solution 'SHELXS97 (Sheldrick, 2008)'
_diffrn_ambient_temperature 298(2)
_diffrn_measured_fraction_theta_full 0.981
_diffrn_measured_fraction_theta_max 0.981
_diffrn_measurement_device_type 'Bruker SMART CCD area-detector'
_diffrn_measurement_method '\w scans'
_diffrn_radiation_monochromator graphite
_diffrn_radiation_source 'fine-focus sealed tube'
_diffrn_radiation_type MoK\a
_diffrn_radiation_wavelength 0.71073
_diffrn_reflns_av_R_equivalents 0.0222
_diffrn_reflns_av_sigmaI/netI 0.0317
_diffrn_reflns_limit_h_max 10
_diffrn_reflns_limit_h_min -10
_diffrn_reflns_limit_k_max 11
_diffrn_reflns_limit_k_min -10
_diffrn_reflns_limit_l_max 14
_diffrn_reflns_limit_l_min -14
_diffrn_reflns_number 6174
_diffrn_reflns_theta_full 27.00
_diffrn_reflns_theta_max 27.00
_diffrn_reflns_theta_min 1.82
_diffrn_standards_number 0
_exptl_absorpt_coefficient_mu 7.048
_exptl_absorpt_correction_T_max 0.4178
_exptl_absorpt_correction_T_min 0.3804
_exptl_absorpt_correction_type multi-scan
_exptl_absorpt_process_details '(SADABS; Sheldrick, 1996)'
_exptl_crystal_colour yellow
_exptl_crystal_density_diffrn 2.407
_exptl_crystal_density_method 'not measured'
_exptl_crystal_description block
_exptl_crystal_F_000 484
_exptl_crystal_size_max 0.17
_exptl_crystal_size_mid 0.15
_exptl_crystal_size_min 0.15
_refine_diff_density_max 1.262
_refine_diff_density_min -0.764
_refine_ls_extinction_method none
_refine_ls_goodness_of_fit_ref 1.067
_refine_ls_hydrogen_treatment constr
_refine_ls_matrix_type full
_refine_ls_number_parameters 164
_refine_ls_number_reflns 3125
_refine_ls_number_restraints 0
_refine_ls_restrained_S_all 1.067
_refine_ls_R_factor_all 0.0452
_refine_ls_R_factor_gt 0.0319
_refine_ls_shift/su_max 0.000
_refine_ls_shift/su_mean 0.000
_refine_ls_structure_factor_coef Fsqd
_refine_ls_weighting_details 'calc w=1/[\s^2^(Fo^2^)+(0.0399P)^2^+1.2928P] where P=(Fo^2^+2Fc^2^)/3'
_refine_ls_weighting_scheme calc
_refine_ls_wR_factor_gt 0.0837
_refine_ls_wR_factor_ref 0.0939
_reflns_number_gt 2425
_reflns_number_total 3125
_reflns_threshold_expression I>2\s(I)
_cod_data_source_file qm2053.cif
_cod_data_source_block I
_cod_database_code 2233966
_cod_database_fobs_code 2233966

loop_
_symmetry_equiv_pos_as_xyz
'x, y, z'
'-x, -y, -z'

loop_
_atom_site_type_symbol
_atom_site_label
_atom_site_fract_x
_atom_site_fract_y
_atom_site_fract_z
_atom_site_U_iso_or_equiv
_atom_site_adp_type
_atom_site_calc_flag
_atom_site_refinement_flags
_atom_site_occupancy
_atom_site_symmetry_multiplicity
I I1 0.87298(7) 0.30448(5) -0.38474(3) 0.06516(15) Uani d . 1 1
Br Br1 0.27660(10) 0.16630(8) 0.47166(5) 0.0712(2) Uani d . 1 1
I I2 1.20768(6) 1.02378(4) -0.20734(4) 0.06502(15) Uani d . 1 1
N N1 0.6508(5) 0.3888(5) 0.0440(3) 0.0403(9) Uani d . 1 1
O O1 0.7124(6) 0.2911(4) -0.1515(3) 0.0532(9) Uani d . 1 1
H H1 0.6635 0.2839 -0.0929 0.080 Uiso calc R 1 1
C C1 0.8487(7) 0.5748(6) -0.0729(4) 0.0390(10) Uani d . 1 1
C C2 0.8205(6) 0.4496(6) -0.1604(4) 0.0380(10) Uani d . 1 1
C C3 0.9082(7) 0.4926(6) -0.2583(4) 0.0421(11) Uani d . 1 1
C C4 1.0185(7) 0.6550(6) -0.2713(4) 0.0444(11) Uani d . 1 1
H H4 1.0764 0.6820 -0.3371 0.053 Uiso calc R 1 1
C C5 1.0422(7) 0.7773(6) -0.1854(4) 0.0418(11) Uani d . 1 1
C C6 0.9621(7) 0.7389(6) -0.0865(4) 0.0416(11) Uani d . 1 1
H H6 0.9830 0.8220 -0.0282 0.050 Uiso calc R 1 1
C C7 0.7600(7) 0.5360(6) 0.0313(4) 0.0419(11) Uani d . 1 1
H H7 0.7836 0.6202 0.0894 0.050 Uiso calc R 1 1
C C8 0.5660(6) 0.3466(6) 0.1464(4) 0.0397(10) Uani d . 1 1
C C9 0.5782(8) 0.4581(7) 0.2364(5) 0.0554(14) Uani d . 1 1
H H9 0.6453 0.5703 0.2325 0.066 Uiso calc R 1 1
C C10 0.4912(8) 0.4041(7) 0.3323(5) 0.0548(14) Uani d . 1 1
H H10 0.4986 0.4796 0.3922 0.066 Uiso calc R 1 1
C C11 0.3947(7) 0.2400(7) 0.3386(4) 0.0469(12) Uani d . 1 1
C C12 0.3773(8) 0.1262(7) 0.2497(5) 0.0547(14) Uani d . 1 1
H H12 0.3098 0.0143 0.2545 0.066 Uiso calc R 1 1
C C13 0.4618(8) 0.1808(7) 0.1527(5) 0.0517(13) Uani d . 1 1
H H13 0.4484 0.1048 0.0910 0.062 Uiso calc R 1 1

loop_
_atom_site_aniso_label
_atom_site_aniso_U_11
_atom_site_aniso_U_22
_atom_site_aniso_U_33
_atom_site_aniso_U_12
_atom_site_aniso_U_13
_atom_site_aniso_U_23
I1 0.0980(3) 0.0439(2) 0.0485(2) 0.0182(2) 0.0335(2) 0.00210(15)
Br1 0.0904(5) 0.0621(4) 0.0500(3) 0.0110(3) 0.0415(3) 0.0074(3)
I2 0.0833(3) 0.0366(2) 0.0657(3) 0.01060(18) 0.0292(2) 0.01196(16)
N1 0.041(2) 0.044(2) 0.039(2) 0.0172(18) 0.0162(17) 0.0086(17)
O1 0.067(2) 0.0355(18) 0.047(2) 0.0065(16) 0.0266(18) 0.0060(15)
C1 0.041(3) 0.042(3) 0.037(2) 0.018(2) 0.0134(19) 0.0135(19)
C2 0.039(2) 0.036(2) 0.038(2) 0.0129(19) 0.0105(19) 0.0054(18)
C3 0.049(3) 0.044(3) 0.036(2) 0.020(2) 0.013(2) 0.007(2)
C4 0.053(3) 0.043(3) 0.040(2) 0.019(2) 0.018(2) 0.013(2)
C5 0.047(3) 0.032(2) 0.046(3) 0.013(2) 0.018(2) 0.012(2)
C6 0.044(3) 0.040(3) 0.043(2) 0.019(2) 0.010(2) 0.004(2)
C7 0.049(3) 0.043(3) 0.040(2) 0.022(2) 0.017(2) 0.008(2)
C8 0.037(2) 0.047(3) 0.038(2) 0.017(2) 0.0153(19) 0.010(2)
C9 0.070(4) 0.041(3) 0.049(3) 0.012(3) 0.028(3) 0.005(2)
C10 0.070(4) 0.047(3) 0.042(3) 0.016(3) 0.022(3) -0.002(2)
C11 0.049(3) 0.051(3) 0.038(2) 0.015(2) 0.019(2) 0.007(2)
C12 0.063(3) 0.043(3) 0.053(3) 0.011(2) 0.027(3) 0.007(2)
C13 0.063(3) 0.045(3) 0.049(3) 0.020(3) 0.026(3) 0.005(2)

loop_
_atom_type_symbol
_atom_type_description
_atom_type_scat_dispersion_real
_atom_type_scat_dispersion_imag
_atom_type_scat_source
C C 0.0033 0.0016 'International Tables Vol C Tables 4.2.6.8 and 6.1.1.4'
H H 0.0000 0.0000 'International Tables Vol C Tables 4.2.6.8 and 6.1.1.4'
Br Br -0.2901 2.4595 'International Tables Vol C Tables 4.2.6.8 and 6.1.1.4'
I I -0.4742 1.8119 'International Tables Vol C Tables 4.2.6.8 and 6.1.1.4'
N N 0.0061 0.0033 'International Tables Vol C Tables 4.2.6.8 and 6.1.1.4'
O O 0.0106 0.0060 'International Tables Vol C Tables 4.2.6.8 and 6.1.1.4'

loop_
_geom_angle_atom_site_label_1
_geom_angle_atom_site_label_2
_geom_angle_atom_site_label_3
_geom_angle
C7 N1 C8 122.4(4)
C2 O1 H1 109.5
C6 C1 C2 119.6(4)
C6 C1 C7 119.6(4)
C2 C1 C7 120.8(4)
O1 C2 C3 119.6(4)
O1 C2 C1 121.7(4)
C3 C2 C1 118.7(4)
C4 C3 C2 121.2(4)
C4 C3 I1 120.4(3)
C2 C3 I1 118.4(4)
C3 C4 C5 119.3(4)
C3 C4 H4 120.3
C5 C4 H4 120.3
C6 C5 C4 121.0(4)
C6 C5 I2 120.1(4)
C4 C5 I2 118.9(3)
C5 C6 C1 120.2(4)
C5 C6 H6 119.9
C1 C6 H6 119.9
N1 C7 C1 121.2(4)
N1 C7 H7 119.4
C1 C7 H7 119.4
C9 C8 C13 118.8(4)
C9 C8 N1 125.0(5)
C13 C8 N1 116.1(4)
C8 C9 C10 120.4(5)
C8 C9 H9 119.8
C10 C9 H9 119.8
C11 C10 C9 119.7(5)
C11 C10 H10 120.1
C9 C10 H10 120.1
C10 C11 C12 121.3(5)
C10 C11 Br1 119.5(4)
C12 C11 Br1 119.2(4)
C11 C12 C13 118.9(5)
C11 C12 H12 120.6
C13 C12 H12 120.6
C8 C13 C12 120.8(5)
C8 C13 H13 119.6
C12 C13 H13 119.6

loop_
_geom_bond_atom_site_label_1
_geom_bond_atom_site_label_2
_geom_bond_distance
I1 C3 2.093(5)
Br1 C11 1.907(5)
I2 C5 2.101(5)
N1 C7 1.273(6)
N1 C8 1.427(6)
O1 C2 1.340(6)
O1 H1 0.8200
C1 C6 1.401(7)
C1 C2 1.406(7)
C1 C7 1.460(6)
C2 C3 1.394(6)
C3 C4 1.382(7)
C4 C5 1.387(7)
C4 H4 0.9300
C5 C6 1.369(7)
C6 H6 0.9300
C7 H7 0.9300
C8 C9 1.382(7)
C8 C13 1.382(7)
C9 C10 1.382(7)
C9 H9 0.9300
C10 C11 1.360(8)
C10 H10 0.9300
C11 C12 1.373(7)
C12 C13 1.385(7)
C12 H12 0.9300
C13 H13 0.9300

loop_
_geom_hbond_atom_site_label_D
_geom_hbond_atom_site_label_H
_geom_hbond_atom_site_label_A
_geom_hbond_distance_DH
_geom_hbond_distance_HA
_geom_hbond_distance_DA
_geom_hbond_angle_DHA
O1 H1 N1 0.82 1.85 2.576(5) 147.5

loop_
_cod_related_entry_id
_cod_related_entry_database
_cod_related_entry_code
1 ChemSpider 12715790
